data_7063726
loop_
_publ_author_name
'Slobodskaia, Serafima S.'
'Efimov, Nikolay N.'
'Galkina, Alina S.'
'Tsebrikova, Galina S.'
'Ilyukhin, Andrey B.'
'Ivanova, Irina S.'
'Baulin, Vladimir E.'
'Tsivadze, Aslan Yu.'

_publ_section_title
;
 Magnetic properties of 3D lanthanide complexes with
 1,3-bis(diphenylphosphoryl)-2-oxapropane: the slow magnetic relaxation of
 Yb3+ compounds
;
_journal_issue 18
_journal_name_full 'New Journal of Chemistry'
_journal_page_first 7451
_journal_page_last 7458
_journal_paper_doi 10.1039/D5NJ00123D
_journal_volume 49
_journal_year 2025
_chemical_absolute_configuration ad
_chemical_formula_moiety 'C78 H72 N6 O27 P6 Y2, 8.64(H2 O)'
_chemical_formula_sum 'C78 H89.28 N6 O35.64 P6 Y2'
_chemical_formula_weight 2044.71
_space_group_IT_number 220
_space_group_name_Hall 'I -4bd 2c 3'
_space_group_name_H-M_alt 'I -4 3 d'
_symmetry_cell_setting cubic
_symmetry_Int_Tables_number 220
_symmetry_space_group_name_Hall 'I -4bd 2c 3'
_symmetry_space_group_name_H-M 'I -4 3 d'
_atom_sites_solution_hydrogens geom
_audit_conform_dict_location ftp://ftp.iucr.org/pub/cif_core.dic
_audit_conform_dict_name cif_core.dic
_audit_conform_dict_version 2.4.3
_audit_creation_date 2022-03-31T09:41:40-00:00
_audit_creation_method 'WinGX routine CIF_UPDATE'
_audit_update_record
;
2024-05-22 deposited with the CCDC.	2025-04-01 downloaded from the CCDC.
;
_cell_angle_alpha 90
_cell_angle_beta 90
_cell_angle_gamma 90
_cell_formula_units_Z 8
_cell_length_a 26.5165(11)
_cell_length_b 26.5165(11)
_cell_length_c 26.5165(11)
_cell_measurement_reflns_used 9670
_cell_measurement_temperature 100(2)
_cell_measurement_theta_max 28.28
_cell_measurement_theta_min 2.17
_cell_volume 18644.4(13)
_computing_cell_refinement 'Bruker SAINT'
_computing_data_collection 'Bruker APEX3'
_computing_data_reduction 'Bruker SAINT'
_computing_molecular_graphics 'Bruker SHELXTL'
_computing_publication_material 'Bruker SHELXTL'
_computing_structure_refinement 'SHELXL-2018/3 (Sheldrick, 2018)'
_computing_structure_solution 'SHELXS-2018 (Sheldrick, 2015)'
_diffrn_ambient_temperature 100(2)
_diffrn_measured_fraction_theta_full 0.998
_diffrn_measured_fraction_theta_max 0.999
_diffrn_measurement_device_type 'Bruker APEX-3 CCD'
_diffrn_measurement_method '\f and \w scans'
_diffrn_radiation_monochromator graphite
_diffrn_radiation_type MoK\a
_diffrn_radiation_wavelength 0.71073
_diffrn_reflns_av_R_equivalents 0.0493
_diffrn_reflns_av_unetI/netI 0.0214
_diffrn_reflns_Laue_measured_fraction_full 0.998
_diffrn_reflns_Laue_measured_fraction_max 0.999
_diffrn_reflns_limit_h_max 35
_diffrn_reflns_limit_h_min -35
_diffrn_reflns_limit_k_max 35
_diffrn_reflns_limit_k_min -35
_diffrn_reflns_limit_l_max 35
_diffrn_reflns_limit_l_min -35
_diffrn_reflns_number 140277
_diffrn_reflns_point_group_measured_fraction_full 0.99
_diffrn_reflns_point_group_measured_fraction_max 0.993
_diffrn_reflns_theta_full 25.242
_diffrn_reflns_theta_max 28.307
_diffrn_reflns_theta_min 2.172
_diffrn_standards_number 0
_exptl_absorpt_coefficient_mu 1.428
_exptl_absorpt_correction_T_max 0.7454
_exptl_absorpt_correction_T_min 0.569
_exptl_absorpt_correction_type multi-scan
_exptl_absorpt_process_details
;
 SADABS 2016/2: Krause, L., Herbst-Irmer, R., Sheldrick G.M. & Stalke D.,
 J. Appl. Cryst. 48 (2015) 3-10
;
_exptl_crystal_colour colourless
_exptl_crystal_density_diffrn 1.457
_exptl_crystal_description block
_exptl_crystal_F_000 8419
_exptl_crystal_size_max 0.32
_exptl_crystal_size_mid 0.28
_exptl_crystal_size_min 0.16
_refine_diff_density_max 0.417
_refine_diff_density_min -0.178
_refine_diff_density_rms 0.056
_refine_ls_abs_structure_details
;
 Flack x determined using 1641 quotients [(I+)-(I-)]/[(I+)+(I-)]
 (Parsons, Flack and Wagner, Acta Cryst. B69 (2013) 249-259).
;
_refine_ls_abs_structure_Flack -0.0046(18)
_refine_ls_extinction_method none
_refine_ls_goodness_of_fit_ref 0.996
_refine_ls_hydrogen_treatment constr
_refine_ls_matrix_type full
_refine_ls_number_parameters 204
_refine_ls_number_reflns 3850
_refine_ls_number_restraints 0
_refine_ls_restrained_S_all 0.996
_refine_ls_R_factor_all 0.0249
_refine_ls_R_factor_gt 0.0234
_refine_ls_shift/su_max 0
_refine_ls_shift/su_mean 0
_refine_ls_structure_factor_coef Fsqd
_refine_ls_weighting_details 'w=1/[\s^2^(Fo^2^)+(0.0600P)^2^+2.0000P] where P=(Fo^2^+2Fc^2^)/3'
_refine_ls_weighting_scheme calc
_refine_ls_wR_factor_gt 0.0725
_refine_ls_wR_factor_ref 0.0734
_reflns_Friedel_coverage 0.87
_reflns_Friedel_fraction_full 0.981
_reflns_Friedel_fraction_max 0.986
_reflns_number_gt 3708
_reflns_number_total 3850
_reflns_threshold_expression 'I > 2\s(I)'
_cod_data_source_file d5nj00123d2.cif
_cod_data_source_block 13
_cod_depositor_comments 'Adding full bibliography for 7063724--7063730.cif.'
_cod_original_cell_volume 18644(2)
_cod_database_code 7063726
_shelx_estimated_absorpt_t_min 0.658
_shelx_estimated_absorpt_t_max 0.804

loop_
_symmetry_equiv_pos_as_xyz
'x, y, z'
'-x+1/2, -y, z+1/2'
'-x, y+1/2, -z+1/2'
'x+1/2, -y+1/2, -z'
'z, x, y'
'z+1/2, -x+1/2, -y'
'-z+1/2, -x, y+1/2'
'-z, x+1/2, -y+1/2'
'y, z, x'
'-y, z+1/2, -x+1/2'
'y+1/2, -z+1/2, -x'
'-y+1/2, -z, x+1/2'
'y+1/4, x+1/4, z+1/4'
'-y+1/4, -x+3/4, z+3/4'
'y+3/4, -x+1/4, -z+3/4'
'-y+3/4, x+3/4, -z+1/4'
'x+1/4, z+1/4, y+1/4'
'-x+3/4, z+3/4, -y+1/4'
'-x+1/4, -z+3/4, y+3/4'
'x+3/4, -z+1/4, -y+3/4'
'z+1/4, y+1/4, x+1/4'
'z+3/4, -y+1/4, -x+3/4'
'-z+3/4, y+3/4, -x+1/4'
'-z+1/4, -y+3/4, x+3/4'
'x+1/2, y+1/2, z+1/2'
'-x+1, -y+1/2, z+1'
'-x+1/2, y+1, -z+1'
'x+1, -y+1, -z+1/2'
'z+1/2, x+1/2, y+1/2'
'z+1, -x+1, -y+1/2'
'-z+1, -x+1/2, y+1'
'-z+1/2, x+1, -y+1'
'y+1/2, z+1/2, x+1/2'
'-y+1/2, z+1, -x+1'
'y+1, -z+1, -x+1/2'
'-y+1, -z+1/2, x+1'
'y+3/4, x+3/4, z+3/4'
'-y+3/4, -x+5/4, z+5/4'
'y+5/4, -x+3/4, -z+5/4'
'-y+5/4, x+5/4, -z+3/4'
'x+3/4, z+3/4, y+3/4'
'-x+5/4, z+5/4, -y+3/4'
'-x+3/4, -z+5/4, y+5/4'
'x+5/4, -z+3/4, -y+5/4'
'z+3/4, y+3/4, x+3/4'
'z+5/4, -y+3/4, -x+5/4'
'-z+5/4, y+5/4, -x+3/4'
'-z+3/4, -y+5/4, x+5/4'

loop_
_atom_site_label
_atom_site_type_symbol
_atom_site_fract_x
_atom_site_fract_y
_atom_site_fract_z
_atom_site_U_iso_or_equiv
_atom_site_adp_type
_atom_site_occupancy
_atom_site_site_symmetry_order
_atom_site_calc_flag
_atom_site_refinement_flags_posn
_atom_site_refinement_flags_adp
_atom_site_refinement_flags_occupancy
_atom_site_disorder_assembly
_atom_site_disorder_group
Y1 Y 0.43960(2) 0.56040(2) 0.06040(2) 0.01204(10) Uani 1 3 d S T P . .
P1 P 0.48074(2) 0.65242(2) 0.15829(2) 0.01507(14) Uani 1 1 d . . . . .
O1 O 0.46369(7) 0.60837(6) 0.12693(6) 0.0175(3) Uani 1 1 d . . . . .
O2 O 0.5 0.75 0.14813(9) 0.0198(5) Uani 1 2 d S T P . .
O3 O 0.37598(7) 0.52533(8) 0.00090(7) 0.0219(4) Uani 1 1 d . . . . .
O4 O 0.44788(7) 0.54768(7) -0.03019(7) 0.0227(4) Uani 1 1 d . . . . .
O5 O 0.38716(10) 0.52467(9) -0.08054(8) 0.0353(5) Uani 1 1 d . . . . .
N1 N 0.40313(9) 0.53197(8) -0.03800(8) 0.0209(4) Uani 1 1 d . . . . .
C1 C 0.43841(10) 0.66643(9) 0.20879(9) 0.0200(5) Uani 1 1 d . . . . .
C2 C 0.40000(11) 0.70196(10) 0.20265(11) 0.0242(5) Uani 1 1 d . . . . .
H2A H 0.396956 0.720182 0.171952 0.029 Uiso 1 1 calc R U . . .
C3 C 0.36617(12) 0.71042(11) 0.24200(12) 0.0316(6) Uani 1 1 d . . . . .
H3A H 0.339922 0.734509 0.238161 0.038 Uiso 1 1 calc R U . . .
C4 C 0.37078(13) 0.68368(12) 0.28683(13) 0.0367(7) Uani 1 1 d . . . . .
H4A H 0.347699 0.689683 0.313561 0.044 Uiso 1 1 calc R U . . .
C5 C 0.40856(14) 0.64852(13) 0.29281(13) 0.0398(8) Uani 1 1 d . . . . .
H5A H 0.411347 0.630356 0.323568 0.048 Uiso 1 1 calc R U . . .
C6 C 0.44243(12) 0.63959(11) 0.25416(11) 0.0294(6) Uani 1 1 d . . . . .
H6A H 0.468418 0.615286 0.258359 0.035 Uiso 1 1 calc R U . . .
C7 C 0.54210(9) 0.64239(9) 0.18471(9) 0.0184(5) Uani 1 1 d . . . . .
C8 C 0.55935(11) 0.67119(10) 0.22543(10) 0.0238(5) Uani 1 1 d . . . . .
H8A H 0.538213 0.696147 0.240053 0.029 Uiso 1 1 calc R U . . .
C9 C 0.60766(11) 0.66309(10) 0.24443(11) 0.0271(6) Uani 1 1 d . . . . .
H9A H 0.619329 0.682135 0.272436 0.033 Uiso 1 1 calc R U . . .
C10 C 0.63848(11) 0.62747(12) 0.22259(11) 0.0282(6) Uani 1 1 d . . . . .
H10A H 0.671379 0.622157 0.235734 0.034 Uiso 1 1 calc R U . . .
C11 C 0.62217(10) 0.59919(11) 0.18161(11) 0.0271(6) Uani 1 1 d . . . . .
H11A H 0.643982 0.575085 0.166546 0.033 Uiso 1 1 calc R U . . .
C12 C 0.57359(10) 0.60637(10) 0.16271(10) 0.0223(5) Uani 1 1 d . . . . .
H12A H 0.561997 0.586848 0.135003 0.027 Uiso 1 1 calc R U . . .
C13 C 0.48575(10) 0.70790(9) 0.11809(9) 0.0179(5) Uani 1 1 d . . . . .
H13A H 0.511288 0.702048 0.091495 0.021 Uiso 1 1 calc R U . . .
H13B H 0.452947 0.714614 0.101567 0.021 Uiso 1 1 calc R U . . .
O101 O 0.5522(2) 0.7160(2) -0.0239(2) 0.0346(12) Uiso 0.4 1 d . . P A 1
O102 O 0.5120(3) 0.7385(3) -0.0514(3) 0.0346(16) Uiso 0.3 1 d . . P B 2
O103 O 0.5314(3) 0.7446(3) -0.0171(3) 0.0399(17) Uiso 0.3 1 d . . P C 3
O104 O 0.5194(8) 0.7184(9) 0.3557(8) 0.052(5) Uiso 0.14 1 d . . P D 4
O105 O 0.5118(5) 0.7531(6) 0.3089(5) 0.041(3) Uiso 0.17 1 d . . P E 5
O107 O 0.5146(8) 0.7412(9) 0.3511(8) 0.047(5) Uiso 0.13 1 d . . P F 6

loop_
_atom_site_aniso_label
_atom_site_aniso_U_11
_atom_site_aniso_U_22
_atom_site_aniso_U_33
_atom_site_aniso_U_23
_atom_site_aniso_U_13
_atom_site_aniso_U_12
Y1 0.01204(10) 0.01204(10) 0.01204(10) -0.00013(7) 0.00013(7) 0.00013(7)
P1 0.0168(3) 0.0131(3) 0.0152(3) -0.0009(2) -0.0013(2) -0.0024(2)
O1 0.0185(8) 0.0161(8) 0.0180(8) -0.0028(6) -0.0033(6) -0.0016(6)
O2 0.0302(14) 0.0138(11) 0.0155(11) 0 0 -0.0045(10)
O3 0.0210(9) 0.0257(9) 0.0191(8) -0.0048(7) -0.0005(7) -0.0022(7)
O4 0.0226(9) 0.0282(9) 0.0173(9) -0.0001(7) 0.0040(7) 0.0002(7)
O5 0.0478(13) 0.0404(12) 0.0176(9) -0.0080(8) -0.0114(9) 0.0021(10)
N1 0.0273(11) 0.0191(10) 0.0163(9) -0.0040(8) -0.0022(8) 0.0037(9)
C1 0.0210(11) 0.0186(11) 0.0203(11) -0.0037(9) 0.0026(9) -0.0041(9)
C2 0.0238(13) 0.0206(12) 0.0282(13) -0.0028(10) 0.0036(10) -0.0027(10)
C3 0.0286(15) 0.0254(14) 0.0408(17) -0.0057(12) 0.0115(13) -0.0023(11)
C4 0.0405(17) 0.0327(16) 0.0369(16) -0.0087(13) 0.0208(13) -0.0066(13)
C5 0.052(2) 0.0385(17) 0.0292(15) 0.0069(13) 0.0153(14) -0.0030(15)
C6 0.0334(15) 0.0276(13) 0.0272(14) 0.0037(11) 0.0055(12) 0.0002(12)
C7 0.0197(11) 0.0190(11) 0.0166(11) 0.0020(9) -0.0016(9) -0.0054(9)
C8 0.0287(13) 0.0203(12) 0.0224(12) -0.0002(9) -0.0061(10) -0.0045(10)
C9 0.0304(14) 0.0272(13) 0.0236(13) 0.0045(10) -0.0104(11) -0.0111(11)
C10 0.0197(12) 0.0363(15) 0.0287(14) 0.0088(12) -0.0062(11) -0.0086(11)
C11 0.0188(12) 0.0343(15) 0.0283(14) 0.0029(11) -0.0022(10) 0.0025(10)
C12 0.0200(12) 0.0263(13) 0.0206(11) -0.0007(10) -0.0038(9) -0.0010(9)
C13 0.0228(12) 0.0141(10) 0.0167(11) -0.0002(9) -0.0013(9) -0.0041(9)

loop_
_atom_type_symbol
_atom_type_description
_atom_type_scat_dispersion_real
_atom_type_scat_dispersion_imag
_atom_type_scat_source
C C 0.0033 0.0016 'International Tables Vol C Tables 4.2.6.8 and 6.1.1.4'
H H 0 0 'International Tables Vol C Tables 4.2.6.8 and 6.1.1.4'
Y Y -2.7962 3.5667 'International Tables Vol C Tables 4.2.6.8 and 6.1.1.4'
N N 0.0061 0.0033 'International Tables Vol C Tables 4.2.6.8 and 6.1.1.4'
O O 0.0106 0.006 'International Tables Vol C Tables 4.2.6.8 and 6.1.1.4'
P P 0.1023 0.0942 'International Tables Vol C Tables 4.2.6.8 and 6.1.1.4'

loop_
_geom_angle_atom_site_label_1
_geom_angle_atom_site_label_2
_geom_angle_atom_site_label_3
_geom_angle
_geom_angle_site_symmetry_1
_geom_angle_site_symmetry_3
_geom_angle_publ_flag
O1 Y1 O1 86.61(7) . 7_564 ?
O1 Y1 O1 86.60(7) . 10_655 ?
O1 Y1 O1 86.60(7) 7_564 10_655 ?
O1 Y1 O4 145.07(6) . . ?
O1 Y1 O4 125.77(6) 7_564 . ?
O1 Y1 O4 83.13(7) 10_655 . ?
O1 Y1 O4 125.77(6) . 10_655 ?
O1 Y1 O4 83.13(7) 7_564 10_655 ?
O1 Y1 O4 145.07(6) 10_655 10_655 ?
O4 Y1 O4 76.23(7) . 10_655 ?
O1 Y1 O4 83.13(7) . 7_564 ?
O1 Y1 O4 145.07(6) 7_564 7_564 ?
O1 Y1 O4 125.77(6) 10_655 7_564 ?
O4 Y1 O4 76.23(7) . 7_564 ?
O4 Y1 O4 76.23(7) 10_655 7_564 ?
O1 Y1 O3 74.45(7) . 7_564 ?
O1 Y1 O3 153.33(6) 7_564 7_564 ?
O1 Y1 O3 73.92(6) 10_655 7_564 ?
O4 Y1 O3 70.63(6) . 7_564 ?
O4 Y1 O3 123.15(7) 10_655 7_564 ?
O4 Y1 O3 52.01(6) 7_564 7_564 ?
O1 Y1 O3 73.92(6) . 10_655 ?
O1 Y1 O3 74.45(7) 7_564 10_655 ?
O1 Y1 O3 153.33(6) 10_655 10_655 ?
O4 Y1 O3 123.15(7) . 10_655 ?
O4 Y1 O3 52.01(6) 10_655 10_655 ?
O4 Y1 O3 70.63(6) 7_564 10_655 ?
O3 Y1 O3 116.47(3) 7_564 10_655 ?
O1 Y1 O3 153.34(6) . . ?
O1 Y1 O3 73.92(6) 7_564 . ?
O1 Y1 O3 74.45(7) 10_655 . ?
O4 Y1 O3 52.01(6) . . ?
O4 Y1 O3 70.63(6) 10_655 . ?
O4 Y1 O3 123.15(6) 7_564 . ?
O3 Y1 O3 116.47(3) 7_564 . ?
O3 Y1 O3 116.47(3) 10_655 . ?
O1 Y1 N1 76.12(6) . 7_564 ?
O1 Y1 N1 161.02(6) 7_564 7_564 ?
O1 Y1 N1 99.97(7) 10_655 7_564 ?
O4 Y1 N1 72.96(6) . 7_564 ?
O4 Y1 N1 100.48(7) 10_655 7_564 ?
O4 Y1 N1 26.03(7) 7_564 7_564 ?
O3 Y1 N1 26.05(6) 7_564 7_564 ?
O3 Y1 N1 92.96(7) 10_655 7_564 ?
O3 Y1 N1 124.95(6) . 7_564 ?
O1 Y1 N1 99.97(7) . 10_655 ?
O1 Y1 N1 76.13(6) 7_564 10_655 ?
O1 Y1 N1 161.02(6) 10_655 10_655 ?
O4 Y1 N1 100.48(7) . 10_655 ?
O4 Y1 N1 26.03(7) 10_655 10_655 ?
O4 Y1 N1 72.96(6) 7_564 10_655 ?
O3 Y1 N1 124.95(6) 7_564 10_655 ?
O3 Y1 N1 26.06(6) 10_655 10_655 ?
O3 Y1 N1 92.96(7) . 10_655 ?
N1 Y1 N1 98.90(6) 7_564 10_655 ?
O1 Y1 N1 161.02(6) . . ?
O1 Y1 N1 99.97(7) 7_564 . ?
O1 Y1 N1 76.13(6) 10_655 . ?
O4 Y1 N1 26.03(7) . . ?
O4 Y1 N1 72.96(6) 10_655 . ?
O4 Y1 N1 100.48(7) 7_564 . ?
O3 Y1 N1 92.96(7) 7_564 . ?
O3 Y1 N1 124.95(6) 10_655 . ?
O3 Y1 N1 26.05(6) . . ?
N1 Y1 N1 98.90(6) 7_564 . ?
N1 Y1 N1 98.90(6) 10_655 . ?
O1 P1 C1 112.78(11) . . ?
O1 P1 C7 111.96(11) . . ?
C1 P1 C7 107.97(12) . . ?
O1 P1 C13 109.01(10) . . ?
C1 P1 C13 108.46(12) . . ?
C7 P1 C13 106.41(11) . . ?
P1 O1 Y1 162.02(11) . . ?
C13 O2 C13 111.9(3) . 26_564 ?
N1 O3 Y1 94.52(14) . . ?
N1 O4 Y1 96.98(14) . . ?
O5 N1 O3 122.1(2) . . ?
O5 N1 O4 121.7(2) . . ?
O3 N1 O4 116.2(2) . . ?
O5 N1 Y1 173.96(19) . . ?
O3 N1 Y1 59.43(12) . . ?
O4 N1 Y1 56.99(12) . . ?
C2 C1 C6 119.9(3) . . ?
C2 C1 P1 120.7(2) . . ?
C6 C1 P1 119.3(2) . . ?
C3 C2 C1 119.4(3) . . ?
C3 C2 H2A 120.3 . . ?
C1 C2 H2A 120.3 . . ?
C4 C3 C2 120.1(3) . . ?
C4 C3 H3A 120 . . ?
C2 C3 H3A 120 . . ?
C5 C4 C3 120.5(3) . . ?
C5 C4 H4A 119.7 . . ?
C3 C4 H4A 119.7 . . ?
C4 C5 C6 120.2(3) . . ?
C4 C5 H5A 119.9 . . ?
C6 C5 H5A 119.9 . . ?
C5 C6 C1 120.0(3) . . ?
C5 C6 H6A 120 . . ?
C1 C6 H6A 120 . . ?
C12 C7 C8 120.0(2) . . ?
C12 C7 P1 118.78(19) . . ?
C8 C7 P1 121.2(2) . . ?
C9 C8 C7 119.7(3) . . ?
C9 C8 H8A 120.2 . . ?
C7 C8 H8A 120.2 . . ?
C10 C9 C8 120.0(3) . . ?
C10 C9 H9A 120 . . ?
C8 C9 H9A 120 . . ?
C9 C10 C11 121.0(3) . . ?
C9 C10 H10A 119.5 . . ?
C11 C10 H10A 119.5 . . ?
C10 C11 C12 119.6(3) . . ?
C10 C11 H11A 120.2 . . ?
C12 C11 H11A 120.2 . . ?
C11 C12 C7 119.7(2) . . ?
C11 C12 H12A 120.1 . . ?
C7 C12 H12A 120.1 . . ?
O2 C13 P1 108.99(16) . . ?
O2 C13 H13A 109.9 . . ?
P1 C13 H13A 109.9 . . ?
O2 C13 H13B 109.9 . . ?
P1 C13 H13B 109.9 . . ?
H13A C13 H13B 108.3 . . ?
O107 O107 O107 71.5(8) 26_564 40_545 ?
O107 O107 O107 71.5(8) 26_564 15_465 ?
O107 O107 O107 37.1(17) 40_545 15_465 ?

loop_
_geom_bond_atom_site_label_1
_geom_bond_atom_site_label_2
_geom_bond_distance
_geom_bond_site_symmetry_2
_geom_bond_publ_flag
Y1 O1 2.2668(17) . ?
Y1 O1 2.2669(17) 7_564 ?
Y1 O1 2.2669(17) 10_655 ?
Y1 O4 2.4357(19) . ?
Y1 O4 2.4358(19) 10_655 ?
Y1 O4 2.4358(19) 7_564 ?
Y1 O3 2.4900(18) 7_564 ?
Y1 O3 2.4900(18) 10_655 ?
Y1 O3 2.4901(18) . ?
Y1 N1 2.883(2) 7_564 ?
Y1 N1 2.883(2) 10_655 ?
Y1 N1 2.883(2) . ?
P1 O1 1.5034(17) . ?
P1 C1 1.786(3) . ?
P1 C7 1.791(3) . ?
P1 C13 1.822(2) . ?
O2 C13 1.422(3) . ?
O2 C13 1.422(3) 26_564 ?
O3 N1 1.270(3) . ?
O4 N1 1.275(3) . ?
O5 N1 1.220(3) . ?
C1 C2 1.397(4) . ?
C1 C6 1.402(4) . ?
C2 C3 1.394(4) . ?
C2 H2A 0.95 . ?
C3 C4 1.390(5) . ?
C3 H3A 0.95 . ?
C4 C5 1.377(5) . ?
C4 H4A 0.95 . ?
C5 C6 1.383(4) . ?
C5 H5A 0.95 . ?
C6 H6A 0.95 . ?
C7 C12 1.396(4) . ?
C7 C8 1.399(3) . ?
C8 C9 1.393(4) . ?
C8 H8A 0.95 . ?
C9 C10 1.377(4) . ?
C9 H9A 0.95 . ?
C10 C11 1.389(4) . ?
C10 H10A 0.95 . ?
C11 C12 1.395(4) . ?
C11 H11A 0.95 . ?
C12 H12A 0.95 . ?
C13 H13A 0.99 . ?
C13 H13B 0.99 . ?
O102 O102 0.882(13) 26_564 ?
O103 O103 1.688(17) 26_564 ?
O104 O104 1.73(4) 15_465 ?
O104 O104 1.73(4) 40_545 ?
O105 O105 0.65(2) 26_564 ?
O107 O107 0.90(4) 26_564 ?
O107 O107 1.42(4) 40_545 ?
O107 O107 1.42(4) 15_465 ?
